data_7020073
loop_
_publ_author_name
'Fu, Zhiyong'
'Song, Desheng'
'Zeng, Yu'
'Liao, Shijun'
'Dai, Jingcao'

_publ_section_title
;
 A layered zinc phosphate decorated with organic fluorophores for
 selective luminescent sensing of metal cations.
;
_journal_issue 36
_journal_name_full 'Dalton transactions (Cambridge, England : 2003)'
_journal_page_first 10910
_journal_page_last 10912
_journal_paper_doi 10.1039/c2dt31276j
_journal_volume 41
_journal_year 2012
_chemical_formula_sum 'C36 H36 N14 O24 P4 Zn3'
_chemical_formula_weight 1368.78
_chemical_name_systematic
;
?
;
_space_group_IT_number 43
_symmetry_cell_setting orthorhombic
_symmetry_space_group_name_Hall 'F 2 -2d'
_symmetry_space_group_name_H-M 'F d d 2'
_atom_sites_solution_hydrogens geom
_atom_sites_solution_primary direct
_atom_sites_solution_secondary difmap
_audit_creation_method SHELXL-97
_cell_angle_alpha 90.00
_cell_angle_beta 90.00
_cell_angle_gamma 90.00
_cell_formula_units_Z 8
_cell_length_a 29.620(6)
_cell_length_b 61.500(12)
_cell_length_c 5.3200(11)
_cell_measurement_reflns_used 4450
_cell_measurement_temperature 298(2)
_cell_measurement_theta_max 25.68
_cell_measurement_theta_min 3.39
_cell_volume 9691(3)
_computing_structure_refinement 'SHELXL-97 (Sheldrick, 1997)'
_computing_structure_solution 'SHELXS-97 (Sheldrick, 1990)'
_diffrn_ambient_temperature 298(2)
_diffrn_measured_fraction_theta_full 0.960
_diffrn_measured_fraction_theta_max 0.960
_diffrn_radiation_monochromator graphite
_diffrn_radiation_source 'fine-focus sealed tube'
_diffrn_radiation_type MoK\a
_diffrn_radiation_wavelength 0.71073
_diffrn_reflns_av_R_equivalents 0.0300
_diffrn_reflns_av_sigmaI/netI 0.0323
_diffrn_reflns_limit_h_max 36
_diffrn_reflns_limit_h_min -36
_diffrn_reflns_limit_k_max 74
_diffrn_reflns_limit_k_min -74
_diffrn_reflns_limit_l_max 6
_diffrn_reflns_limit_l_min -6
_diffrn_reflns_number 19177
_diffrn_reflns_theta_full 25.68
_diffrn_reflns_theta_max 25.68
_diffrn_reflns_theta_min 3.39
_exptl_absorpt_coefficient_mu 1.710
_exptl_absorpt_correction_type none
_exptl_crystal_colour Red
_exptl_crystal_density_diffrn 1.876
_exptl_crystal_density_method 'not measured'
_exptl_crystal_description block
_exptl_crystal_F_000 5536
_exptl_crystal_size_max 0.32
_exptl_crystal_size_mid 0.30
_exptl_crystal_size_min 0.27
_refine_diff_density_max 0.729
_refine_diff_density_min -1.700
_refine_diff_density_rms 0.137
_refine_ls_abs_structure_details 'Flack H D (1983), Acta Cryst. A39, 876-881'
_refine_ls_abs_structure_Flack 0.001(16)
_refine_ls_extinction_method none
_refine_ls_goodness_of_fit_ref 1.060
_refine_ls_hydrogen_treatment mixed
_refine_ls_matrix_type full
_refine_ls_number_parameters 368
_refine_ls_number_reflns 4450
_refine_ls_number_restraints 4
_refine_ls_restrained_S_all 1.060
_refine_ls_R_factor_all 0.0529
_refine_ls_R_factor_gt 0.0511
_refine_ls_shift/su_max 0.001
_refine_ls_shift/su_mean 0.000
_refine_ls_structure_factor_coef Fsqd
_refine_ls_weighting_details 'calc w=1/[\s^2^(Fo^2^)+(0.1068P)^2^+31.4027P] where P=(Fo^2^+2Fc^2^)/3'
_refine_ls_weighting_scheme calc
_refine_ls_wR_factor_gt 0.1387
_refine_ls_wR_factor_ref 0.1408
_reflns_number_gt 4255
_reflns_number_total 4450
_reflns_threshold_expression >2sigma(I)
_cod_data_source_file c2dt31276j.txt
_cod_data_source_block 1
_cod_depositor_comments
;
The following automatic conversions were performed:

'_exptl_absorpt_correction_type' value 'None' changed to 'none'
according to /home/saulius/struct/CIF-dictionaries/cif_core.dic
dictionary named 'cif_core.dic' version 2.4.1 from 2010-06-29.

Automatic conversion script
Id: cif_fix_values 1891 2012-01-12 08:04:46Z andrius 
;
_cod_original_sg_symbol_H-M Fdd2
_cod_database_code 7020073

loop_
_symmetry_equiv_pos_as_xyz
'x, y, z'
'-x, -y, z'
'x+1/4, -y+1/4, z+1/4'
'-x+1/4, y+1/4, z+1/4'
'x, y+1/2, z+1/2'
'-x, -y+1/2, z+1/2'
'x+1/4, -y+3/4, z+3/4'
'-x+1/4, y+3/4, z+3/4'
'x+1/2, y, z+1/2'
'-x+1/2, -y, z+1/2'
'x+3/4, -y+1/4, z+3/4'
'-x+3/4, y+1/4, z+3/4'
'x+1/2, y+1/2, z'
'-x+1/2, -y+1/2, z'
'x+3/4, -y+3/4, z+1/4'
'-x+3/4, y+3/4, z+1/4'

loop_
_atom_site_label
_atom_site_type_symbol
_atom_site_fract_x
_atom_site_fract_y
_atom_site_fract_z
_atom_site_U_iso_or_equiv
_atom_site_adp_type
_atom_site_occupancy
_atom_site_symmetry_multiplicity
_atom_site_calc_flag
_atom_site_refinement_flags
Zn1 Zn 0.942294(16) 0.241575(7) -0.11560(10) 0.01775(16) Uani 1 1 d .
Zn2 Zn 0.7500 0.2500 -0.1341(3) 0.0549(3) Uani 1 2 d SU
P1 P 0.84747(4) 0.23280(2) -0.3272(3) 0.0277(3) Uani 1 1 d .
P2 P 0.97861(3) 0.221146(16) -0.6178(2) 0.0161(2) Uani 1 1 d .
N1 N 0.54933(16) 0.18880(8) 1.4817(10) 0.0338(10) Uani 1 1 d .
H1 H 0.5291 0.1923 1.5874 0.051 Uiso 1 1 d R
N2 N 0.69111(18) 0.07427(7) 0.5393(10) 0.0345(11) Uani 1 1 d .
H2 H 0.6913 0.0605 0.5313 0.052 Uiso 1 1 d R
N3 N 0.7398(3) 0.22234(13) 0.0850(12) 0.0715(19) Uani 1 1 d .
N4 N 0.65817(15) 0.18277(6) 0.7616(9) 0.0272(9) Uani 1 1 d .
N5 N 0.64494(14) 0.14627(6) 0.8743(10) 0.0276(9) Uani 1 1 d .
N6 N 0.69325(14) 0.15454(7) 0.5346(10) 0.0270(9) Uani 1 1 d .
N7 N 0.5750(2) 0.08923(9) 0.3129(12) 0.0488(14) Uani 1 1 d .
C1 C 0.7552(3) 0.20173(16) 0.0880(15) 0.0715(19) Uani 1 1 d .
H1A H 0.7780 0.1980 -0.0245 0.086 Uiso 1 1 calc R
C2 C 0.7396(2) 0.18591(13) 0.2452(15) 0.0493(17) Uani 1 1 d .
H2A H 0.7509 0.1718 0.2396 0.059 Uiso 1 1 calc R
C3 C 0.7098(3) 0.22747(12) 0.251(2) 0.065(2) Uani 1 1 d .
H3A H 0.7004 0.2419 0.2594 0.078 Uiso 1 1 calc R
C4 C 0.6910(2) 0.21296(10) 0.4148(17) 0.0514(18) Uani 1 1 d .
H4A H 0.6684 0.2174 0.5248 0.062 Uiso 1 1 calc R
C5 C 0.70561(18) 0.19194(8) 0.4164(11) 0.0298(11) Uani 1 1 d .
C6 C 0.68533(17) 0.17579(8) 0.5810(10) 0.0256(11) Uani 1 1 d .
C7 C 0.63858(16) 0.16781(7) 0.9004(11) 0.0248(9) Uani 1 1 d .
C8 C 0.67201(17) 0.14090(8) 0.6892(10) 0.0255(11) Uani 1 1 d .
C9 C 0.67866(16) 0.11699(7) 0.6373(12) 0.0258(10) Uani 1 1 d .
C10 C 0.7062(2) 0.11094(9) 0.4378(12) 0.0387(14) Uani 1 1 d .
H10A H 0.7199 0.1212 0.3350 0.046 Uiso 1 1 calc R
C11 C 0.7123(2) 0.08883(9) 0.3995(14) 0.0396(13) Uani 1 1 d .
H11A H 0.7317 0.0841 0.2731 0.048 Uiso 1 1 calc R
C12 C 0.6646(2) 0.07962(9) 0.7320(12) 0.0339(12) Uani 1 1 d .
H12A H 0.6507 0.0690 0.8290 0.041 Uiso 1 1 calc R
C13 C 0.6583(2) 0.10158(8) 0.7839(12) 0.0314(12) Uani 1 1 d .
H13A H 0.6403 0.1058 0.9184 0.038 Uiso 1 1 calc R
C14 C 0.60770(16) 0.17509(7) 1.1030(11) 0.0252(10) Uani 1 1 d .
C15 C 0.58769(19) 0.15999(8) 1.2675(12) 0.0307(11) Uani 1 1 d .
H15A H 0.5935 0.1452 1.2509 0.037 Uiso 1 1 calc R
C16 C 0.5599(2) 0.16735(10) 1.4502(12) 0.0369(14) Uani 1 1 d .
H16A H 0.5472 0.1573 1.5601 0.044 Uiso 1 1 calc R
C17 C 0.59686(18) 0.19703(8) 1.1323(13) 0.0315(11) Uani 1 1 d .
H17A H 0.6093 0.2075 1.0265 0.038 Uiso 1 1 calc R
C18 C 0.56740(19) 0.20289(9) 1.3213(11) 0.0327(12) Uani 1 1 d .
H18A H 0.5598 0.2175 1.3372 0.039 Uiso 1 1 calc R
O1 O 0.85513(15) 0.23158(9) -0.6197(10) 0.0483(11) Uani 1 1 d .
O2 O 0.85828(17) 0.20945(7) -0.2209(11) 0.0454(11) Uani 1 1 d .
H5 H 0.8680 0.2026 -0.3483 0.068 Uiso 1 1 d R
O3 O 0.79868(15) 0.23862(8) -0.2934(13) 0.0566(14) Uani 1 1 d U
O4 O 0.88001(12) 0.24815(6) -0.2010(8) 0.0312(9) Uani 1 1 d .
O5 O 0.96379(11) 0.21881(5) -0.3434(7) 0.0199(6) Uani 1 1 d .
O6 O 0.94054(12) 0.23168(8) -0.7680(7) 0.0335(9) Uani 1 1 d .
O7 O 0.98466(14) 0.19755(6) -0.7138(8) 0.0315(9) Uani 1 1 d .
H6 H 0.9615 0.1984 -0.8037 0.047 Uiso 1 1 d R
O8 O 1.02242(13) 0.23271(6) -0.6517(9) 0.0325(9) Uani 1 1 d .
O9 O 0.5710(3) 0.10756(9) 0.2280(16) 0.088(2) Uani 1 1 d .
O10 O 0.5521(3) 0.08435(14) 0.5026(19) 0.096(3) Uani 1 1 d .
O11 O 0.5988(2) 0.07493(10) 0.2161(13) 0.0728(18) Uani 1 1 d .
O12 O 0.5268(3) 0.12363(14) 0.7679(18) 0.088(2) Uani 1 1 d D
H4 H 0.532(4) 0.1136(14) 0.875(17) 0.08(3) Uiso 1 1 d D
H3 H 0.526(5) 0.122(2) 0.609(6) 0.11(5) Uiso 1 1 d D

loop_
_atom_site_aniso_label
_atom_site_aniso_U_11
_atom_site_aniso_U_22
_atom_site_aniso_U_33
_atom_site_aniso_U_23
_atom_site_aniso_U_13
_atom_site_aniso_U_12
Zn1 0.0192(2) 0.0171(2) 0.0169(3) -0.0009(2) 0.0009(2) -0.00136(18)
Zn2 0.0545(7) 0.0516(6) 0.0587(8) 0.000 0.000 0.0011(5)
P1 0.0183(6) 0.0319(6) 0.0329(8) -0.0024(6) 0.0002(5) -0.0003(5)
P2 0.0184(5) 0.0154(4) 0.0146(5) 0.0013(5) 0.0040(5) -0.0008(4)
N1 0.030(2) 0.039(3) 0.033(3) -0.003(2) 0.0082(19) 0.0100(19)
N2 0.046(3) 0.020(2) 0.037(3) -0.005(2) -0.002(2) 0.0088(18)
N3 0.103(4) 0.081(3) 0.031(2) 0.015(3) 0.003(2) -0.063(4)
N4 0.033(2) 0.0173(18) 0.031(2) -0.0019(17) 0.0068(19) 0.0049(16)
N5 0.036(2) 0.0190(17) 0.028(2) 0.0021(19) 0.012(2) 0.0043(15)
N6 0.032(2) 0.0174(19) 0.032(2) 0.0022(18) 0.0071(18) 0.0020(16)
N7 0.058(3) 0.041(3) 0.047(4) 0.008(3) 0.001(3) 0.000(3)
C1 0.103(4) 0.081(3) 0.031(2) 0.015(3) 0.003(2) -0.063(4)
C2 0.046(4) 0.060(4) 0.042(4) -0.013(3) 0.025(3) -0.019(3)
C3 0.090(6) 0.029(3) 0.077(6) 0.024(4) -0.005(5) -0.021(3)
C4 0.056(4) 0.033(3) 0.065(5) 0.001(4) 0.014(4) -0.004(3)
C5 0.032(2) 0.027(2) 0.031(3) 0.000(2) 0.003(2) -0.008(2)
C6 0.028(2) 0.024(2) 0.025(3) 0.0011(19) 0.005(2) -0.0013(18)
C7 0.026(2) 0.023(2) 0.025(2) -0.006(2) 0.001(2) -0.0021(17)
C8 0.031(2) 0.017(2) 0.029(3) -0.0015(19) 0.005(2) 0.0056(17)
C9 0.030(2) 0.015(2) 0.032(3) -0.006(2) 0.005(2) 0.0034(17)
C10 0.053(3) 0.023(2) 0.040(4) -0.004(2) 0.018(3) 0.005(2)
C11 0.054(3) 0.028(2) 0.037(3) -0.010(3) 0.012(3) 0.006(2)
C12 0.042(3) 0.022(2) 0.037(3) 0.003(2) -0.004(3) 0.000(2)
C13 0.038(3) 0.023(2) 0.033(3) -0.004(2) 0.008(2) 0.007(2)
C14 0.025(2) 0.022(2) 0.028(3) -0.002(2) 0.007(2) 0.0043(17)
C15 0.034(3) 0.024(2) 0.034(3) -0.002(2) 0.009(2) 0.003(2)
C16 0.040(3) 0.038(3) 0.032(3) 0.003(2) 0.013(2) 0.006(2)
C17 0.038(3) 0.022(2) 0.034(3) 0.001(2) 0.011(3) 0.0058(19)
C18 0.035(3) 0.028(2) 0.035(3) -0.005(2) 0.004(2) 0.006(2)
O1 0.034(2) 0.078(3) 0.033(2) -0.005(3) -0.006(2) 0.0013(19)
O2 0.049(3) 0.035(2) 0.051(3) 0.001(2) 0.004(2) 0.0004(19)
O3 0.027(2) 0.050(3) 0.093(5) 0.003(3) -0.0047(19) -0.0032(16)
O4 0.0237(17) 0.0240(16) 0.046(2) -0.0040(16) 0.0020(16) 0.0017(14)
O5 0.0296(16) 0.0163(13) 0.0139(16) 0.0005(13) 0.0025(14) 0.0008(12)
O6 0.0207(18) 0.063(3) 0.0164(19) 0.0124(18) 0.0009(13) 0.0047(16)
O7 0.037(2) 0.0245(17) 0.033(2) -0.0096(15) 0.0163(17) -0.0114(15)
O8 0.0298(18) 0.0233(16) 0.044(2) -0.0004(17) 0.0054(18) -0.0106(13)
O9 0.143(6) 0.036(3) 0.086(5) 0.018(3) -0.001(5) 0.001(3)
O10 0.116(6) 0.087(5) 0.086(5) 0.021(4) 0.043(5) 0.001(4)
O11 0.086(4) 0.059(3) 0.073(4) 0.007(3) 0.025(4) 0.008(3)
O12 0.112(6) 0.083(5) 0.070(5) 0.004(4) 0.025(5) 0.035(4)

loop_
_atom_type_symbol
_atom_type_description
_atom_type_scat_dispersion_real
_atom_type_scat_dispersion_imag
_atom_type_scat_source
C C 0.0033 0.0016 'International Tables Vol C Tables 4.2.6.8 and 6.1.1.4'
H H 0.0000 0.0000 'International Tables Vol C Tables 4.2.6.8 and 6.1.1.4'
N N 0.0061 0.0033 'International Tables Vol C Tables 4.2.6.8 and 6.1.1.4'
O O 0.0106 0.0060 'International Tables Vol C Tables 4.2.6.8 and 6.1.1.4'
P P 0.1023 0.0942 'International Tables Vol C Tables 4.2.6.8 and 6.1.1.4'
Zn Zn 0.2839 1.4301 'International Tables Vol C Tables 4.2.6.8 and 6.1.1.4'

loop_
_geom_angle_atom_site_label_1
_geom_angle_atom_site_label_2
_geom_angle_atom_site_label_3
_geom_angle
_geom_angle_site_symmetry_1
_geom_angle_site_symmetry_3
O8 Zn1 O4 108.94(16) 6_755 .
O8 Zn1 O6 111.69(19) 6_755 1_556
O4 Zn1 O6 105.18(17) . 1_556
O8 Zn1 O5 110.64(16) 6_755 .
O4 Zn1 O5 108.23(15) . .
O6 Zn1 O5 111.91(16) 1_556 .
O3 Zn2 O3 124.3(4) 14_655 .
O3 Zn2 N3 93.5(3) 14_655 14_655
O3 Zn2 N3 117.5(3) . 14_655
O3 Zn2 N3 117.5(3) 14_655 .
O3 Zn2 N3 93.5(3) . .
N3 Zn2 N3 112.0(4) 14_655 .
O4 P1 O3 114.4(3) . .
O4 P1 O1 112.2(3) . .
O3 P1 O1 105.6(3) . .
O4 P1 O2 106.3(3) . .
O3 P1 O2 111.7(3) . .
O1 P1 O2 106.4(3) . .
O8 P2 O6 112.2(2) . .
O8 P2 O5 114.2(2) . .
O6 P2 O5 109.09(19) . .
O8 P2 O7 107.8(2) . .
O6 P2 O7 108.1(3) . .
O5 P2 O7 105.05(19) . .
C18 N1 C16 117.3(5) . .
C11 N2 C12 123.0(5) . .
C3 N3 C1 117.0(6) . .
C3 N3 Zn2 106.4(6) . .
C1 N3 Zn2 136.5(6) . .
C7 N4 C6 116.7(4) . .
C8 N5 C7 114.3(4) . .
C8 N6 C6 114.5(5) . .
O9 N7 O11 123.8(7) . .
O9 N7 O10 117.9(8) . .
O11 N7 O10 118.2(7) . .
C2 C1 N3 124.3(9) . .
C1 C2 C5 116.8(8) . .
N3 C3 C4 123.8(8) . .
C3 C4 C5 119.6(8) . .
C4 C5 C2 118.2(6) . .
C4 C5 C6 121.4(5) . .
C2 C5 C6 120.3(5) . .
N4 C6 N6 123.5(5) . .
N4 C6 C5 117.8(4) . .
N6 C6 C5 118.6(5) . .
N4 C7 N5 124.7(5) . .
N4 C7 C14 118.0(4) . .
N5 C7 C14 117.3(4) . .
N5 C8 N6 126.4(4) . .
N5 C8 C9 117.5(4) . .
N6 C8 C9 116.0(4) . .
C13 C9 C10 120.6(5) . .
C13 C9 C8 120.9(5) . .
C10 C9 C8 118.5(5) . .
C9 C10 C11 116.8(5) . .
N2 C11 C10 121.3(6) . .
N2 C12 C13 118.1(5) . .
C9 C13 C12 120.1(5) . .
C17 C14 C15 118.1(5) . .
C17 C14 C7 121.0(5) . .
C15 C14 C7 120.8(4) . .
C16 C15 C14 118.8(5) . .
C15 C16 N1 123.4(5) . .
C18 C17 C14 118.7(5) . .
N1 C18 C17 123.5(5) . .
P1 O3 Zn2 156.1(4) . .
P1 O4 Zn1 125.5(2) . .
P2 O5 Zn1 128.05(18) . .
P2 O6 Zn1 127.6(2) . 1_554
P2 O8 Zn1 149.5(3) . 6_754

loop_
_geom_bond_atom_site_label_1
_geom_bond_atom_site_label_2
_geom_bond_distance
_geom_bond_site_symmetry_2
Zn1 O8 1.905(3) 6_755
Zn1 O4 1.943(4) .
Zn1 O6 1.948(4) 1_556
Zn1 O5 1.958(3) .
Zn2 O3 1.813(5) 14_655
Zn2 O3 1.813(5) .
Zn2 N3 2.084(7) 14_655
Zn2 N3 2.084(7) .
P1 O4 1.507(4) .
P1 O3 1.500(5) .
P1 O1 1.574(5) .
P1 O2 1.576(5) .
P2 O8 1.491(4) .
P2 O6 1.526(4) .
P2 O5 1.531(4) .
P2 O7 1.549(4) .
N1 C18 1.329(8) .
N1 C16 1.366(8) .
N2 C11 1.323(9) .
N2 C12 1.333(9) .
N3 C3 1.293(14) .
N3 C1 1.347(15) .
N4 C7 1.315(7) .
N4 C6 1.324(7) .
N5 C8 1.312(7) .
N5 C7 1.345(6) .
N6 C8 1.333(7) .
N6 C6 1.350(7) .
N7 O9 1.220(8) .
N7 O11 1.239(8) .
N7 O10 1.251(10) .
C1 C2 1.364(11) .
C2 C5 1.408(9) .
C3 C4 1.365(11) .
C4 C5 1.363(9) .
C5 C6 1.454(7) .
C7 C14 1.483(7) .
C8 C9 1.510(6) .
C9 C13 1.367(8) .
C9 C10 1.389(8) .
C10 C11 1.387(7) .
C12 C13 1.391(8) .
C14 C17 1.396(6) .
C14 C15 1.407(8) .
C15 C16 1.353(8) .
C17 C18 1.379(8) .
O6 Zn1 1.948(4) 1_554
O8 Zn1 1.905(3) 6_754
